data_4502422
loop_
_publ_author_name
'Jiang, Hai-Long'
'Liu, Bo'
'Xu, Qiang'

_publ_section_title
;
 Rational Assembly of d10Metal&#x2212;Organic Frameworks with Helical
 Nanochannels Based on Flexible V-Shaped Ligand
;
_journal_issue 2
_journal_name_full 'Crystal Growth &amp; Design'
_journal_page_first 806
_journal_paper_doi 10.1021/cg901181x
_journal_volume 10
_journal_year 2010
_chemical_formula_sum 'C34 H16 F12 O9 Zn2'
_chemical_formula_weight 927.21
_chemical_name_systematic
; 
 ? 
;
_space_group_IT_number 180
_symmetry_cell_setting hexagonal
_symmetry_space_group_name_Hall 'P 62 2 (0 0 4)'
_symmetry_space_group_name_H-M 'P 62 2 2'
_atom_sites_solution_hydrogens geom
_atom_sites_solution_primary direct
_atom_sites_solution_secondary difmap
_audit_creation_method SHELXL-97
_cell_angle_alpha 90.00
_cell_angle_beta 90.00
_cell_angle_gamma 120.00
_cell_formula_units_Z 3
_cell_length_a 21.250(3)
_cell_length_b 21.250(3)
_cell_length_c 7.7200(15)
_cell_measurement_temperature 293(2)
_cell_volume 3019.0(8)
_computing_structure_refinement 'SHELXL-97 (Sheldrick, 1997)'
_computing_structure_solution 'SHELXS-97 (Sheldrick, 1990)'
_diffrn_ambient_temperature 293(2)
_diffrn_measured_fraction_theta_full 0.985
_diffrn_measured_fraction_theta_max 0.985
_diffrn_radiation_monochromator graphite
_diffrn_radiation_source 'fine-focus sealed tube'
_diffrn_radiation_type MoK\a
_diffrn_radiation_wavelength 0.71073
_diffrn_reflns_av_R_equivalents 0.1082
_diffrn_reflns_av_sigmaI/netI 0.0509
_diffrn_reflns_limit_h_max 27
_diffrn_reflns_limit_h_min -27
_diffrn_reflns_limit_k_max 27
_diffrn_reflns_limit_k_min -27
_diffrn_reflns_limit_l_max 9
_diffrn_reflns_limit_l_min -9
_diffrn_reflns_number 28897
_diffrn_reflns_theta_full 27.45
_diffrn_reflns_theta_max 27.45
_diffrn_reflns_theta_min 3.26
_exptl_absorpt_coefficient_mu 1.295
_exptl_absorpt_correction_T_max 1.0000
_exptl_absorpt_correction_T_min 0.7513
_exptl_absorpt_correction_type empirical
_exptl_crystal_colour colorless
_exptl_crystal_density_diffrn 1.530
_exptl_crystal_density_method 'not measured'
_exptl_crystal_description needle
_exptl_crystal_F_000 1380
_exptl_crystal_size_max 0.12
_exptl_crystal_size_mid 0.05
_exptl_crystal_size_min 0.03
_refine_diff_density_max 0.829
_refine_diff_density_min -0.390
_refine_diff_density_rms 0.089
_refine_ls_abs_structure_details 'Flack H D (1983), Acta Cryst. A39, 876-881'
_refine_ls_abs_structure_Flack 0.01(4)
_refine_ls_extinction_coef 0.007(2)
_refine_ls_extinction_expression Fc^*^=kFc[1+0.001xFc^2^\l^3^/sin(2\q)]^-1/4^
_refine_ls_extinction_method SHELXL
_refine_ls_goodness_of_fit_ref 0.988
_refine_ls_hydrogen_treatment constr
_refine_ls_matrix_type full
_refine_ls_number_parameters 130
_refine_ls_number_reflns 2294
_refine_ls_number_restraints 0
_refine_ls_restrained_S_all 0.988
_refine_ls_R_factor_all 0.0859
_refine_ls_R_factor_gt 0.0608
_refine_ls_shift/su_max 0.002
_refine_ls_shift/su_mean 0.000
_refine_ls_structure_factor_coef Fsqd
_refine_ls_weighting_details 'calc w=1/[\s^2^(Fo^2^)+(0.1050P)^2^+0.0000P] where P=(Fo^2^+2Fc^2^)/3'
_refine_ls_weighting_scheme calc
_refine_ls_wR_factor_gt 0.1485
_refine_ls_wR_factor_ref 0.1646
_reflns_number_gt 1635
_reflns_number_total 2294
_reflns_threshold_expression >2sigma(I)
_cod_data_source_file cg901181x_si_002.cif
_cod_data_source_block 1
_cod_original_sg_symbol_H-M P6222
_cod_database_code 4502422

loop_
_symmetry_equiv_pos_as_xyz
'x, y, z'
'x-y, x, z+1/3'
'-y, x-y, z+2/3'
'-x, -y, z'
'-x+y, -x, z+1/3'
'y, -x+y, z+2/3'
'-y, -x, -z+2/3'
'x-y, -y, -z'
'x, x-y, -z+1/3'
'y, x, -z+2/3'
'-x+y, y, -z'
'-x, -x+y, -z+1/3'

loop_
_atom_site_label
_atom_site_type_symbol
_atom_site_fract_x
_atom_site_fract_y
_atom_site_fract_z
_atom_site_U_iso_or_equiv
_atom_site_adp_type
_atom_site_occupancy
_atom_site_symmetry_multiplicity
_atom_site_calc_flag
_atom_site_refinement_flags
Zn1 Zn 0.40194(5) 0.70097(3) 0.1667 0.0476(3) Uani 1 2 d S
F1 F 0.2535(3) 0.1559(2) -0.1225(11) 0.146(3) Uani 1 1 d .
F2 F 0.3023(4) 0.2308(3) 0.0879(9) 0.121(2) Uani 1 1 d .
F3 F 0.1899(3) 0.1870(2) 0.0303(10) 0.148(3) Uani 1 1 d .
O1 O 0.3624(3) 0.6013(2) 0.0927(6) 0.0692(12) Uani 1 1 d .
O2 O 0.2934(2) 0.5356(2) 0.3143(6) 0.0720(12) Uani 1 1 d .
C1 C 0.3230(3) 0.5426(3) 0.1717(8) 0.0576(13) Uani 1 1 d .
C2 C 0.3107(3) 0.4735(3) 0.0846(7) 0.0532(13) Uani 1 1 d .
C3 C 0.2727(4) 0.4092(3) 0.1665(9) 0.0681(16) Uani 1 1 d .
H3A H 0.2536 0.4079 0.2756 0.082 Uiso 1 1 calc R
C4 C 0.2612(4) 0.3445(4) 0.0923(11) 0.077(2) Uani 1 1 d .
H4A H 0.2360 0.3010 0.1529 0.092 Uiso 1 1 calc R
C5 C 0.3371(3) 0.4754(3) -0.0813(9) 0.0612(15) Uani 1 1 d .
H5A H 0.3624 0.5192 -0.1408 0.073 Uiso 1 1 calc R
C6 C 0.3252(3) 0.4112(3) -0.1566(9) 0.0626(15) Uani 1 1 d .
H6A H 0.3431 0.4127 -0.2674 0.075 Uiso 1 1 calc R
C7 C 0.2880(3) 0.3453(3) -0.0738(9) 0.0595(15) Uani 1 1 d .
C8 C 0.2769(4) 0.2769(4) -0.1667 0.069(3) Uani 1 2 d S
C9 C 0.2553(5) 0.2125(4) -0.0411(16) 0.103(4) Uani 1 1 d .
O1W O 0.5000 0.5000 0.3333 0.162(6) Uiso 1 4 d S

loop_
_atom_site_aniso_label
_atom_site_aniso_U_11
_atom_site_aniso_U_22
_atom_site_aniso_U_33
_atom_site_aniso_U_23
_atom_site_aniso_U_13
_atom_site_aniso_U_12
Zn1 0.0615(6) 0.0447(4) 0.0421(4) 0.0025(3) 0.000 0.0307(3)
F1 0.146(5) 0.054(2) 0.241(7) 0.014(3) 0.099(5) 0.053(3)
F2 0.133(5) 0.096(4) 0.148(5) 0.043(4) 0.070(4) 0.069(4)
F3 0.110(4) 0.058(3) 0.259(8) 0.014(4) 0.108(5) 0.029(2)
O1 0.089(3) 0.058(3) 0.063(2) -0.003(2) 0.003(2) 0.038(3)
O2 0.070(3) 0.066(3) 0.068(3) -0.011(2) 0.015(2) 0.025(2)
C1 0.056(3) 0.059(3) 0.059(3) -0.008(3) -0.006(3) 0.030(3)
C2 0.051(3) 0.051(3) 0.057(3) -0.008(3) 0.004(3) 0.025(3)
C3 0.076(4) 0.060(3) 0.072(3) -0.006(4) 0.018(3) 0.037(3)
C4 0.072(4) 0.058(4) 0.098(5) 0.004(4) 0.038(4) 0.031(3)
C5 0.061(4) 0.055(4) 0.070(3) -0.003(3) 0.003(3) 0.031(3)
C6 0.065(3) 0.055(3) 0.065(3) -0.006(3) 0.017(3) 0.028(3)
C7 0.050(3) 0.050(3) 0.081(4) -0.006(3) 0.012(3) 0.026(3)
C8 0.043(3) 0.043(3) 0.116(7) -0.016(3) 0.016(3) 0.018(3)
C9 0.075(5) 0.048(4) 0.175(11) -0.011(5) 0.062(6) 0.023(4)

loop_
_atom_type_symbol
_atom_type_description
_atom_type_scat_dispersion_real
_atom_type_scat_dispersion_imag
_atom_type_scat_source
C C 0.0033 0.0016 'International Tables Vol C Tables 4.2.6.8 and 6.1.1.4'
H H 0.0000 0.0000 'International Tables Vol C Tables 4.2.6.8 and 6.1.1.4'
F F 0.0171 0.0103 'International Tables Vol C Tables 4.2.6.8 and 6.1.1.4'
O O 0.0106 0.0060 'International Tables Vol C Tables 4.2.6.8 and 6.1.1.4'
Zn Zn 0.2839 1.4301 'International Tables Vol C Tables 4.2.6.8 and 6.1.1.4'

loop_
_geom_angle_atom_site_label_1
_geom_angle_atom_site_label_2
_geom_angle_atom_site_label_3
_geom_angle
_geom_angle_site_symmetry_1
_geom_angle_site_symmetry_3
O2 Zn1 O2 106.3(3) 7_665 3_664
O2 Zn1 O1 101.4(2) 7_665 .
O2 Zn1 O1 104.70(19) 3_664 .
O2 Zn1 O1 104.70(19) 7_665 9_565
O2 Zn1 O1 101.4(2) 3_664 9_565
O1 Zn1 O1 135.7(3) . 9_565
C1 O1 Zn1 130.7(4) . .
C1 O2 Zn1 136.8(4) . 5_565
O2 C1 O1 126.5(5) . .
O2 C1 C2 116.6(5) . .
O1 C1 C2 117.0(5) . .
C3 C2 C5 119.3(6) . .
C3 C2 C1 120.1(5) . .
C5 C2 C1 120.6(6) . .
C2 C3 C4 121.9(6) . .
C2 C3 H3A 119.0 . .
C4 C3 H3A 119.0 . .
C3 C4 C7 119.7(7) . .
C3 C4 H4A 120.2 . .
C7 C4 H4A 120.2 . .
C6 C5 C2 119.0(6) . .
C6 C5 H5A 120.5 . .
C2 C5 H5A 120.5 . .
C7 C6 C5 122.5(6) . .
C7 C6 H6A 118.8 . .
C5 C6 H6A 118.8 . .
C6 C7 C4 117.6(6) . .
C6 C7 C8 119.1(5) . .
C4 C7 C8 123.3(6) . .
C7 C8 C7 112.9(7) . 10_554
C7 C8 C9 105.6(4) . 10_554
C7 C8 C9 112.5(4) 10_554 10_554
C7 C8 C9 112.5(4) . .
C7 C8 C9 105.6(4) 10_554 .
C9 C8 C9 107.7(10) 10_554 .
F2 C9 F3 106.8(9) . .
F2 C9 F1 107.0(8) . .
F3 C9 F1 105.8(6) . .
F2 C9 C8 111.5(6) . .
F3 C9 C8 114.0(8) . .
F1 C9 C8 111.2(8) . .

loop_
_geom_bond_atom_site_label_1
_geom_bond_atom_site_label_2
_geom_bond_distance
_geom_bond_site_symmetry_2
Zn1 O2 1.916(4) 7_665
Zn1 O2 1.916(4) 3_664
Zn1 O1 1.933(4) .
Zn1 O1 1.933(4) 9_565
F1 C9 1.342(8) .
F2 C9 1.325(12) .
F3 C9 1.332(9) .
O1 C1 1.259(7) .
O2 C1 1.240(7) .
O2 Zn1 1.916(4) 5_565
C1 C2 1.513(7) .
C2 C3 1.348(9) .
C2 C5 1.391(8) .
C3 C4 1.394(9) .
C3 H3A 0.9300 .
C4 C7 1.399(9) .
C4 H4A 0.9300 .
C5 C6 1.386(8) .
C5 H5A 0.9300 .
C6 C7 1.374(8) .
C6 H6A 0.9300 .
C7 C8 1.530(7) .
C8 C7 1.530(7) 10_554
C8 C9 1.546(11) 10_554
C8 C9 1.546(11) .
